data_4317171
loop_
_publ_author_name
'Yauhen Y. Karabach'
'M. F\'atima C. Guedes da Silva'
'Maximilian N. Kopylovich'
'Beatriz Gil-Hern\'andez'
'Joaquin Sanchiz'
'Alexander M. Kirillov'
'Armando J. L. Pombeiro'

_publ_section_title
;
 Self-Assembled 3D Heterometallic CuII/FeII Coordination Polymers with
 Octahedral Net Skeletons: Structural Features, Molecular Magnetism,
 Thermal and Oxidation Catalytic Properties
;
_journal_name_full 'Inorganic Chemistry'
_journal_page_first 11096
_journal_page_last 11105
_journal_paper_doi 10.1021/ic101668f
_journal_volume 49
_journal_year 2010
_chemical_formula_moiety 'C36 H72 Cu6 Fe N12 O12, N O3'
_chemical_formula_sum 'C36 H72 Cu6 Fe N13 O15'
_chemical_formula_weight 1364.16
_chemical_name_systematic
;
 ?
;
_space_group_IT_number 2
_symmetry_cell_setting triclinic
_symmetry_space_group_name_Hall '-P 1'
_symmetry_space_group_name_H-M 'P -1'
_atom_sites_solution_hydrogens geom
_atom_sites_solution_primary direct
_atom_sites_solution_secondary difmap
_audit_creation_method SHELXL-97
_cell_angle_alpha 68.162(4)
_cell_angle_beta 66.272(5)
_cell_angle_gamma 64.600(3)
_cell_formula_units_Z 2
_cell_length_a 14.3634(13)
_cell_length_b 15.9165(15)
_cell_length_c 17.4598(16)
_cell_measurement_reflns_used 3830
_cell_measurement_temperature 150(2)
_cell_measurement_theta_max 31.25
_cell_measurement_theta_min 2.28
_cell_volume 3203.5(5)
_computing_cell_refinement 'Bruker SMART'
_computing_data_collection 'Bruker SMART'
_computing_data_reduction 'Bruker SAINT'
_computing_structure_refinement 'SHELXL-97 (Sheldrick, 1997)'
_diffrn_ambient_temperature 150(2)
_diffrn_measured_fraction_theta_full 0.991
_diffrn_measured_fraction_theta_max 0.991
_diffrn_measurement_device_type 'CCD area detector'
_diffrn_measurement_method 'phi and omega scans'
_diffrn_radiation_monochromator graphite
_diffrn_radiation_source 'fine-focus sealed tube'
_diffrn_radiation_type MoK\a
_diffrn_radiation_wavelength 0.71073
_diffrn_reflns_av_R_equivalents 0.0693
_diffrn_reflns_av_sigmaI/netI 0.1214
_diffrn_reflns_limit_h_max 18
_diffrn_reflns_limit_h_min -18
_diffrn_reflns_limit_k_max 20
_diffrn_reflns_limit_k_min -20
_diffrn_reflns_limit_l_max 22
_diffrn_reflns_limit_l_min -22
_diffrn_reflns_number 31219
_diffrn_reflns_theta_full 27.16
_diffrn_reflns_theta_max 27.16
_diffrn_reflns_theta_min 2.19
_exptl_absorpt_coefficient_mu 2.233
_exptl_absorpt_correction_T_max 0.6893
_exptl_absorpt_correction_T_min 0.5351
_exptl_absorpt_correction_type multi-scan
_exptl_absorpt_process_details sadabs
_exptl_crystal_colour red
_exptl_crystal_density_diffrn 1.414
_exptl_crystal_density_method 'not measured'
_exptl_crystal_description block
_exptl_crystal_F_000 1398
_exptl_crystal_size_max 0.32
_exptl_crystal_size_mid 0.22
_exptl_crystal_size_min 0.18
_platon_squeeze_details
;
;
_refine_diff_density_max 0.884
_refine_diff_density_min -0.727
_refine_diff_density_rms 0.137
_refine_ls_extinction_method none
_refine_ls_goodness_of_fit_ref 0.921
_refine_ls_hydrogen_treatment constr
_refine_ls_matrix_type full
_refine_ls_number_parameters 669
_refine_ls_number_reflns 14124
_refine_ls_number_restraints 0
_refine_ls_restrained_S_all 0.921
_refine_ls_R_factor_all 0.0981
_refine_ls_R_factor_gt 0.0556
_refine_ls_shift/su_max 0.003
_refine_ls_shift/su_mean 0.000
_refine_ls_structure_factor_coef Fsqd
_refine_ls_weighting_details 'calc w=1/[\s^2^(Fo^2^)+(0.0571P)^2^+0.0000P] where P=(Fo^2^+2Fc^2^)/3'
_refine_ls_weighting_scheme calc
_refine_ls_wR_factor_gt 0.1225
_refine_ls_wR_factor_ref 0.1348
_reflns_number_gt 8459
_reflns_number_total 14124
_reflns_threshold_expression >2sigma(I)
_cod_data_source_file ic101668f_si_002_2.cif
_cod_data_source_block Compound2
_cod_database_code 4317171

loop_
_symmetry_equiv_pos_as_xyz
'x, y, z'
'-x, -y, -z'

loop_
_atom_site_label
_atom_site_type_symbol
_atom_site_fract_x
_atom_site_fract_y
_atom_site_fract_z
_atom_site_U_iso_or_equiv
_atom_site_adp_type
_atom_site_occupancy
_atom_site_symmetry_multiplicity
_atom_site_calc_flag
_atom_site_refinement_flags
_atom_site_disorder_assembly
_atom_site_disorder_group
C1 C 0.4220(4) 0.9121(4) 0.5492(3) 0.0130(11) Uani 1 1 d . . .
C2 C -0.0748(4) 0.6138(4) 1.0406(3) 0.0169(12) Uani 1 1 d . . .
C3 C 0.3834(4) 1.0917(4) 0.4558(3) 0.0128(11) Uani 1 1 d . . .
C4 C 0.5647(4) 0.9485(3) 0.3999(3) 0.0126(11) Uani 1 1 d . . .
C5 C 0.1042(4) 0.5553(4) 0.9149(4) 0.0169(11) Uani 1 1 d . . .
C6 C 0.0805(4) 1.4440(4) 0.0805(3) 0.0136(11) Uani 1 1 d . . .
C12 C 0.0611(5) 0.7938(5) 0.7374(4) 0.043(2) Uani 1 1 d . . .
H12A H 0.0041 0.7955 0.7180 0.052 Uiso 1 1 calc R A 1
H12B H 0.0442 0.7652 0.8003 0.052 Uiso 1 1 calc R A 1
C15 C 0.1440(6) 0.9843(5) 0.6744(5) 0.050(2) Uani 1 1 d . D .
H15A H 0.0777 1.0395 0.6805 0.075 Uiso 1 1 calc R . .
H15B H 0.2049 1.0065 0.6353 0.075 Uiso 1 1 calc R . .
H15C H 0.1563 0.9503 0.7309 0.075 Uiso 1 1 calc R . .
C22 C 0.8617(5) 0.8670(5) 0.2181(4) 0.0397(17) Uani 1 1 d . . .
H22A H 0.8719 0.8075 0.2646 0.048 Uiso 1 1 calc R B 1
H22B H 0.8420 0.9222 0.2415 0.048 Uiso 1 1 calc R B 1
C25 C 1.0584(8) 0.6823(8) 0.1194(10) 0.148(7) Uani 1 1 d . D .
H25A H 1.1275 0.6833 0.1164 0.222 Uiso 1 1 calc R . .
H25B H 1.0695 0.6518 0.0755 0.222 Uiso 1 1 calc R . .
H25C H 1.0278 0.6461 0.1766 0.222 Uiso 1 1 calc R . .
C31 C 0.0942(5) 1.4368(5) 0.4104(5) 0.0392(17) Uani 1 1 d . . .
H31A H 0.0217 1.4352 0.4485 0.047 Uiso 1 1 calc R . .
H31B H 0.1043 1.4935 0.4126 0.047 Uiso 1 1 calc R . .
C32 C 0.1025(5) 1.4445(4) 0.3203(4) 0.0274(14) Uani 1 1 d . . .
H32A H 0.0395 1.4965 0.3035 0.033 Uiso 1 1 calc R . .
H32B H 0.1687 1.4589 0.2799 0.033 Uiso 1 1 calc R . .
C33 C 0.1456(6) 1.3128(6) 0.5358(4) 0.051(2) Uani 1 1 d . . .
H33A H 0.1297 1.3645 0.5622 0.061 Uiso 1 1 calc R . .
H33B H 0.2069 1.2585 0.5531 0.061 Uiso 1 1 calc R . .
C34 C 0.0491(6) 1.2806(5) 0.5707(4) 0.0441(18) Uani 1 1 d . . .
H34A H 0.0428 1.2430 0.6311 0.053 Uiso 1 1 calc R . .
H34B H -0.0171 1.3371 0.5698 0.053 Uiso 1 1 calc R . .
C35 C 0.2810(5) 1.3645(6) 0.4128(5) 0.050(2) Uani 1 1 d . . .
H35A H 0.3025 1.3882 0.3500 0.074 Uiso 1 1 calc R . .
H35B H 0.3361 1.3043 0.4298 0.074 Uiso 1 1 calc R . .
H35C H 0.2731 1.4122 0.4398 0.074 Uiso 1 1 calc R . .
C41 C 0.5150(5) 0.7947(5) 0.2098(4) 0.0351(16) Uani 1 1 d . . .
H41A H 0.4693 0.8600 0.1876 0.042 Uiso 1 1 calc R . .
H41B H 0.4782 0.7491 0.2214 0.042 Uiso 1 1 calc R . .
C42 C 0.6227(5) 0.7699(5) 0.1434(4) 0.0312(15) Uani 1 1 d . D .
H42A H 0.6636 0.7010 0.1600 0.037 Uiso 1 1 calc R . .
H42B H 0.6130 0.7837 0.0865 0.037 Uiso 1 1 calc R . .
C43 C 0.5687(6) 0.6875(5) 0.3404(4) 0.0416(18) Uani 1 1 d . . .
H43A H 0.5058 0.6675 0.3806 0.050 Uiso 1 1 calc R . .
H43B H 0.6094 0.6457 0.2995 0.050 Uiso 1 1 calc R . .
C44 C 0.6388(6) 0.6759(5) 0.3900(4) 0.0428(18) Uani 1 1 d . D .
H44A H 0.5983 0.7175 0.4311 0.051 Uiso 1 1 calc R . .
H44B H 0.6610 0.6086 0.4233 0.051 Uiso 1 1 calc R . .
C45 C 0.4279(6) 0.8404(6) 0.3452(5) 0.058(2) Uani 1 1 d . . .
H45A H 0.4376 0.8382 0.3984 0.088 Uiso 1 1 calc R . .
H45B H 0.3749 0.8095 0.3594 0.088 Uiso 1 1 calc R . .
H45C H 0.4022 0.9073 0.3139 0.088 Uiso 1 1 calc R . .
C51 C 0.4885(4) 0.5405(4) 0.7138(4) 0.0257(13) Uani 1 1 d . . .
H51A H 0.4877 0.4883 0.6966 0.031 Uiso 1 1 calc R . .
H51B H 0.5599 0.5224 0.7214 0.031 Uiso 1 1 calc R . .
C52 C 0.4674(4) 0.6341(4) 0.6446(4) 0.0222(13) Uani 1 1 d . D .
H52A H 0.4789 0.6837 0.6576 0.027 Uiso 1 1 calc R . .
H52B H 0.5177 0.6239 0.5876 0.027 Uiso 1 1 calc R . .
C53 C 0.4227(4) 0.6096(4) 0.8392(4) 0.0245(13) Uani 1 1 d . . .
H53A H 0.4699 0.6465 0.7954 0.029 Uiso 1 1 calc R . .
H53B H 0.4606 0.5634 0.8823 0.029 Uiso 1 1 calc R . .
C54 C 0.3181(5) 0.6779(5) 0.8834(4) 0.0298(14) Uani 1 1 d . D .
H54A H 0.2708 0.6414 0.9279 0.036 Uiso 1 1 calc R . .
H54B H 0.3338 0.7114 0.9121 0.036 Uiso 1 1 calc R . .
C55 C 0.3956(5) 0.4627(4) 0.8561(4) 0.0356(16) Uani 1 1 d . . .
H55A H 0.3384 0.4732 0.9097 0.053 Uiso 1 1 calc R . .
H55B H 0.4647 0.4248 0.8688 0.053 Uiso 1 1 calc R . .
H55C H 0.3799 0.4280 0.8292 0.053 Uiso 1 1 calc R . .
C61 C 0.3565(5) 1.1290(4) 0.2042(4) 0.0275(14) Uani 1 1 d . . .
H61A H 0.4046 1.1469 0.2184 0.033 Uiso 1 1 calc R . .
H61B H 0.4009 1.0740 0.1772 0.033 Uiso 1 1 calc R . .
C62 C 0.2733(5) 1.1003(4) 0.2856(4) 0.0277(14) Uani 1 1 d . . .
H62A H 0.2392 1.0648 0.2751 0.033 Uiso 1 1 calc R . .
H62B H 0.3080 1.0579 0.3317 0.033 Uiso 1 1 calc R . .
C63 C 0.3795(5) 1.2622(5) 0.0745(4) 0.0322(15) Uani 1 1 d . . .
H63A H 0.4398 1.2168 0.0413 0.039 Uiso 1 1 calc R . .
H63B H 0.3413 1.3151 0.0342 0.039 Uiso 1 1 calc R . .
C64 C 0.4233(5) 1.3018(5) 0.1130(4) 0.0294(14) Uani 1 1 d . . .
H64A H 0.4799 1.2493 0.1379 0.035 Uiso 1 1 calc R . .
H64B H 0.4566 1.3488 0.0673 0.035 Uiso 1 1 calc R . .
C65 C 0.2564(5) 1.1801(5) 0.1012(4) 0.0341(16) Uani 1 1 d . . .
H65A H 0.2065 1.1472 0.1455 0.051 Uiso 1 1 calc R . .
H65B H 0.3142 1.1362 0.0663 0.051 Uiso 1 1 calc R . .
H65C H 0.2176 1.2361 0.0641 0.051 Uiso 1 1 calc R . .
N1 N 0.3713(3) 0.8606(3) 0.5772(3) 0.0165(10) Uani 1 1 d . . .
N2 N 0.8807(4) 0.6824(3) 0.0653(3) 0.0249(11) Uani 1 1 d . . .
N3 N 0.3104(3) 1.1463(3) 0.4312(3) 0.0200(10) Uani 1 1 d . . .
N4 N 0.5994(4) 0.9142(3) 0.3418(3) 0.0233(11) Uani 1 1 d . . .
N5 N 0.1649(4) 0.5901(3) 0.8588(3) 0.0234(11) Uani 1 1 d . . .
N6 N 0.1286(4) 1.4029(3) 0.1304(3) 0.0217(11) Uani 1 1 d . . .
N10 N 0.1337(4) 0.9199(3) 0.6392(3) 0.0275(12) Uani 1 1 d . . .
N20 N 0.9840(4) 0.7808(4) 0.1037(4) 0.0412(15) Uani 1 1 d . . .
N30 N 0.1776(4) 1.3480(3) 0.4411(3) 0.0225(11) Uani 1 1 d . . .
N40 N 0.5302(4) 0.7901(3) 0.2915(3) 0.0265(12) Uani 1 1 d . . .
N50 N 0.4015(4) 0.5561(3) 0.7965(3) 0.0217(11) Uani 1 1 d . . .
N60 N 0.3031(4) 1.2113(3) 0.1428(3) 0.0257(11) Uani 1 1 d . . .
N100 N 0.6598(5) 0.4204(5) 0.8894(5) 0.0504(17) Uani 1 1 d . . .
O12 O 0.1605(3) 0.7310(3) 0.6968(2) 0.0240(9) Uani 1 1 d . D .
O14 O 0.2260(3) 0.8433(4) 0.4973(3) 0.0526(15) Uani 1 1 d . . .
H14 H 0.2431 0.8075 0.4576 0.063 Uiso 1 1 calc R C 1
O22 O 0.7827(3) 0.8788(3) 0.1833(2) 0.0261(10) Uani 1 1 d . D .
O24 O 0.8814(5) 0.8927(4) -0.0263(3) 0.0647(17) Uani 1 1 d . . .
H24 H 0.8372 0.9287 -0.0638 0.078 Uiso 1 1 calc R D .
O32 O 0.1059(3) 1.3537(3) 0.3180(2) 0.0190(8) Uani 1 1 d . . .
O34 O 0.0600(3) 1.2236(3) 0.5196(3) 0.0372(11) Uani 1 1 d . . .
H34 H 0.0194 1.1824 0.5361 0.045 Uiso 1 1 calc R . .
O42 O 0.6787(3) 0.8263(3) 0.1395(2) 0.0227(9) Uani 1 1 d . . .
O44 O 0.7318(4) 0.7010(3) 0.3323(3) 0.0350(11) Uani 1 1 d . . .
H44 H 0.8058 0.6673 0.3284 0.042 Uiso 1 1 calc R D .
O52 O 0.3595(3) 0.6646(2) 0.6432(2) 0.0166(8) Uani 1 1 d . . .
O54 O 0.2653(3) 0.7460(3) 0.8206(3) 0.0278(10) Uani 1 1 d . . .
H54 H 0.2385 0.8140 0.8076 0.033 Uiso 1 1 calc R D .
O62 O 0.1939(3) 1.1845(3) 0.3118(2) 0.0210(9) Uani 1 1 d . . .
O64 O 0.3395(3) 1.3477(3) 0.1791(3) 0.0265(9) Uani 1 1 d . . .
H64 H 0.3439 1.3901 0.2031 0.032 Uiso 1 1 calc R . .
O101 O 0.6934(4) 0.4593(5) 0.8121(4) 0.0706(18) Uani 1 1 d . . .
O102 O 0.6444(6) 0.3447(5) 0.9098(7) 0.138(4) Uani 1 1 d . . .
O103 O 0.6391(6) 0.4621(5) 0.9424(4) 0.102(3) Uani 1 1 d . . .
Fe1 Fe 0.5000 1.0000 0.5000 0.0087(2) Uani 1 2 d S . .
Fe2 Fe 0.0000 0.5000 1.0000 0.0094(2) Uani 1 2 d S . .
Cu1 Cu 0.26357(5) 0.79874(4) 0.62241(4) 0.01364(15) Uani 1 1 d . D .
Cu2 Cu 0.83463(5) 0.79495(5) 0.10709(4) 0.01852(16) Uani 1 1 d . D .
Cu3 Cu 0.19291(5) 1.24619(5) 0.38841(4) 0.01602(15) Uani 1 1 d . . .
Cu4 Cu 0.64939(6) 0.84857(5) 0.25071(4) 0.02099(17) Uani 1 1 d . D .
Cu5 Cu 0.26512(5) 0.63707(5) 0.75874(4) 0.01881(16) Uani 1 1 d . D .
Cu6 Cu 0.18883(5) 1.29928(5) 0.21765(4) 0.01979(16) Uani 1 1 d . . .
C21A C 0.9570(9) 0.8614(10) 0.1461(8) 0.038(3) Uani 0.577(11) 1 d P D 1
H21A H 1.0184 0.8495 0.1657 0.046 Uiso 0.577(11) 1 calc PR D 1
H21B H 0.9467 0.9236 0.1028 0.046 Uiso 0.577(11) 1 calc PR D 1
C23A C 1.0386(10) 0.8124(12) 0.0062(10) 0.049(4) Uani 0.577(11) 1 d P D 1
H23A H 1.1046 0.8228 0.0002 0.059 Uiso 0.577(11) 1 calc PR D 1
H23B H 1.0620 0.7577 -0.0191 0.059 Uiso 0.577(11) 1 calc PR D 1
C23B C 1.0318(13) 0.8498(18) 0.0418(11) 0.052(6) Uani 0.423(11) 1 d P D 2
H23C H 1.1111 0.8202 0.0235 0.063 Uiso 0.423(11) 1 calc PR D 2
H23D H 1.0139 0.9033 0.0668 0.063 Uiso 0.423(11) 1 calc PR D 2
C21B C 0.9675(11) 0.7820(12) 0.1977(10) 0.031(4) Uiso 0.423(11) 1 d P D 2
H21C H 0.9601 0.7209 0.2386 0.038 Uiso 0.423(11) 1 calc PR D 2
H21D H 1.0289 0.7925 0.2007 0.038 Uiso 0.423(11) 1 calc PR D 2
C11B C 0.0378(9) 0.8883(9) 0.6706(8) 0.007(3) Uiso 0.423(11) 1 d P D 2
H11A H 0.0262 0.8796 0.6222 0.008 Uiso 0.423(11) 1 calc PR D 2
H11B H -0.0276 0.9367 0.6968 0.008 Uiso 0.423(11) 1 calc PR D 2
C13B C 0.1407(14) 0.9803(12) 0.5409(11) 0.019(4) Uiso 0.423(11) 1 d P D 2
H13A H 0.0776 1.0396 0.5397 0.023 Uiso 0.423(11) 1 calc PR D 2
H13B H 0.2064 0.9989 0.5152 0.023 Uiso 0.423(11) 1 calc PR D 2
C14B C 0.1435(12) 0.9190(11) 0.4856(9) 0.021(3) Uiso 0.423(11) 1 d P D 2
H14A H 0.0767 0.9027 0.5076 0.025 Uiso 0.423(11) 1 calc PR D 2
H14B H 0.1545 0.9531 0.4240 0.025 Uiso 0.423(11) 1 calc PR D 2
C14A C 0.1586(9) 0.9587(10) 0.4960(9) 0.044(4) Uani 0.577(11) 1 d P D 1
H14C H 0.2090 0.9928 0.4828 0.053 Uiso 0.577(11) 1 calc PR D 1
H14D H 0.1206 0.9887 0.4513 0.053 Uiso 0.577(11) 1 calc PR D 1
C11A C 0.0551(12) 0.8746(12) 0.7257(14) 0.087(8) Uani 0.577(11) 1 d P D 1
H11C H 0.0682 0.8788 0.7754 0.104 Uiso 0.577(11) 1 calc PR D 1
H11D H -0.0199 0.9158 0.7265 0.104 Uiso 0.577(11) 1 calc PR D 1
C13A C 0.0848(14) 0.9646(10) 0.5770(12) 0.067(5) Uani 0.577(11) 1 d P D 1
H13C H 0.0461 1.0328 0.5786 0.081 Uiso 0.577(11) 1 calc PR D 1
H13D H 0.0311 0.9352 0.5875 0.081 Uiso 0.577(11) 1 calc PR D 1
C24 C 0.9836(10) 0.8905(9) -0.0429(5) 0.085(4) Uani 1 1 d . D .
H24A H 1.0225 0.8913 -0.1045 0.102 Uiso 1 1 calc R E 1
H24B H 0.9804 0.9487 -0.0322 0.102 Uiso 1 1 calc R E 1

loop_
_atom_site_aniso_label
_atom_site_aniso_U_11
_atom_site_aniso_U_22
_atom_site_aniso_U_33
_atom_site_aniso_U_23
_atom_site_aniso_U_13
_atom_site_aniso_U_12
C1 0.015(2) 0.010(3) 0.009(3) -0.005(2) -0.004(2) 0.004(2)
C2 0.010(2) 0.027(3) 0.017(3) -0.008(2) -0.003(2) -0.007(2)
C3 0.015(2) 0.015(3) 0.015(3) -0.006(2) -0.002(2) -0.010(2)
C4 0.019(3) 0.010(3) 0.010(3) 0.004(2) -0.004(2) -0.012(2)
C5 0.019(3) 0.014(3) 0.023(3) -0.005(2) -0.014(2) -0.002(2)
C6 0.014(2) 0.012(3) 0.015(3) -0.004(2) -0.002(2) -0.007(2)
C12 0.014(3) 0.035(4) 0.039(4) 0.008(3) 0.009(3) 0.000(3)
C15 0.045(4) 0.042(5) 0.072(6) -0.037(4) -0.030(4) 0.010(3)
C22 0.055(4) 0.054(5) 0.025(4) -0.019(3) -0.002(3) -0.031(4)
C25 0.102(9) 0.086(9) 0.291(19) 0.028(10) -0.156(11) -0.033(7)
C31 0.036(4) 0.030(4) 0.060(5) -0.025(4) -0.020(3) 0.000(3)
C32 0.032(3) 0.018(3) 0.035(4) -0.011(3) -0.014(3) -0.002(3)
C33 0.064(5) 0.060(5) 0.032(4) -0.021(4) -0.013(4) -0.017(4)
C34 0.047(4) 0.045(5) 0.031(4) -0.004(3) -0.007(3) -0.016(4)
C35 0.031(4) 0.057(5) 0.079(6) -0.028(5) -0.018(4) -0.019(4)
C41 0.032(3) 0.053(5) 0.027(4) -0.018(3) -0.010(3) -0.011(3)
C42 0.024(3) 0.052(4) 0.023(3) -0.022(3) -0.002(3) -0.012(3)
C43 0.063(5) 0.028(4) 0.037(4) 0.003(3) -0.016(4) -0.024(4)
C44 0.074(5) 0.041(4) 0.024(4) 0.008(3) -0.022(4) -0.035(4)
C45 0.043(4) 0.085(7) 0.051(5) -0.046(5) 0.022(4) -0.032(4)
C51 0.025(3) 0.022(3) 0.037(4) -0.004(3) -0.014(3) -0.011(3)
C52 0.013(3) 0.022(3) 0.025(3) -0.006(3) -0.002(2) -0.003(2)
C53 0.023(3) 0.031(3) 0.024(3) -0.003(3) -0.013(3) -0.011(3)
C54 0.029(3) 0.036(4) 0.029(3) -0.006(3) -0.010(3) -0.015(3)
C55 0.036(4) 0.024(3) 0.042(4) 0.013(3) -0.020(3) -0.014(3)
C61 0.031(3) 0.017(3) 0.033(4) -0.008(3) -0.018(3) 0.004(3)
C62 0.037(3) 0.014(3) 0.034(4) -0.006(3) -0.017(3) -0.003(3)
C63 0.035(3) 0.037(4) 0.023(3) -0.013(3) -0.004(3) -0.008(3)
C64 0.029(3) 0.033(4) 0.032(4) -0.008(3) -0.009(3) -0.014(3)
C65 0.045(4) 0.038(4) 0.033(4) -0.013(3) -0.023(3) -0.012(3)
N1 0.020(2) 0.012(2) 0.017(2) 0.0004(19) -0.0036(19) -0.010(2)
N2 0.023(2) 0.021(3) 0.033(3) -0.016(2) -0.009(2) 0.000(2)
N3 0.020(2) 0.016(2) 0.024(3) -0.002(2) -0.011(2) -0.005(2)
N4 0.035(3) 0.018(3) 0.017(3) -0.009(2) -0.001(2) -0.011(2)
N5 0.018(2) 0.027(3) 0.027(3) 0.000(2) -0.007(2) -0.014(2)
N6 0.023(2) 0.021(3) 0.020(3) -0.005(2) -0.012(2) -0.002(2)
N10 0.018(2) 0.018(3) 0.051(4) -0.011(2) -0.011(2) -0.007(2)
N20 0.032(3) 0.058(4) 0.048(4) -0.030(3) 0.002(3) -0.026(3)
N30 0.021(2) 0.025(3) 0.026(3) -0.009(2) -0.010(2) -0.007(2)
N40 0.032(3) 0.025(3) 0.025(3) -0.011(2) -0.005(2) -0.010(2)
N50 0.025(2) 0.013(2) 0.024(3) 0.005(2) -0.009(2) -0.009(2)
N60 0.035(3) 0.017(3) 0.025(3) -0.003(2) -0.015(2) -0.004(2)
N100 0.037(3) 0.038(4) 0.066(5) -0.004(4) -0.024(3) -0.001(3)
O12 0.0123(18) 0.027(2) 0.030(2) 0.0027(18) -0.0083(17) -0.0101(17)
O14 0.021(2) 0.102(5) 0.027(3) -0.032(3) 0.002(2) -0.008(3)
O22 0.039(2) 0.025(2) 0.018(2) -0.0124(18) 0.0016(18) -0.0171(19)
O24 0.073(4) 0.062(4) 0.030(3) 0.007(3) -0.004(3) -0.022(3)
O32 0.023(2) 0.017(2) 0.022(2) -0.0052(16) -0.0146(17) -0.0029(16)
O34 0.037(3) 0.033(3) 0.035(3) -0.002(2) -0.003(2) -0.019(2)
O42 0.022(2) 0.025(2) 0.019(2) -0.0137(18) -0.0021(16) -0.0012(17)
O44 0.043(3) 0.023(2) 0.044(3) -0.003(2) -0.025(2) -0.008(2)
O52 0.0119(17) 0.015(2) 0.021(2) -0.0020(16) -0.0067(15) -0.0028(15)
O54 0.031(2) 0.023(2) 0.035(3) -0.0070(19) -0.0180(19) -0.0053(18)
O62 0.029(2) 0.014(2) 0.025(2) -0.0023(17) -0.0155(18) -0.0060(17)
O64 0.024(2) 0.030(2) 0.035(2) -0.019(2) -0.0070(18) -0.0086(18)
O101 0.048(3) 0.105(5) 0.041(3) 0.002(3) -0.010(3) -0.028(3)
O102 0.109(6) 0.041(4) 0.278(12) 0.008(6) -0.106(7) -0.030(4)
O103 0.143(7) 0.071(5) 0.072(5) -0.030(4) -0.066(5) 0.025(4)
Fe1 0.0083(5) 0.0078(5) 0.0098(5) -0.0026(4) -0.0020(4) -0.0027(4)
Fe2 0.0099(5) 0.0086(5) 0.0114(5) -0.0026(4) -0.0039(4) -0.0035(4)
Cu1 0.0127(3) 0.0130(3) 0.0164(3) -0.0017(3) -0.0039(3) -0.0071(3)
Cu2 0.0252(4) 0.0153(4) 0.0164(4) -0.0080(3) -0.0056(3) -0.0047(3)
Cu3 0.0147(3) 0.0141(3) 0.0192(4) -0.0023(3) -0.0096(3) -0.0017(3)
Cu4 0.0305(4) 0.0169(4) 0.0139(3) -0.0082(3) -0.0014(3) -0.0071(3)
Cu5 0.0149(3) 0.0179(4) 0.0232(4) 0.0020(3) -0.0050(3) -0.0114(3)
Cu6 0.0232(4) 0.0170(4) 0.0221(4) -0.0039(3) -0.0148(3) -0.0022(3)
C21A 0.040(7) 0.060(9) 0.040(7) -0.022(7) -0.015(6) -0.028(6)
C23A 0.028(7) 0.093(12) 0.056(10) -0.055(10) 0.012(6) -0.038(7)
C23B 0.034(10) 0.110(19) 0.029(10) -0.021(11) 0.005(8) -0.047(11)
C14A 0.028(7) 0.030(8) 0.058(10) 0.015(7) -0.028(7) -0.002(6)
C11A 0.034(8) 0.062(11) 0.126(18) -0.053(12) 0.046(10) -0.020(8)
C13A 0.063(11) 0.030(8) 0.096(14) -0.023(9) -0.053(11) 0.031(8)
C24 0.144(10) 0.138(11) 0.030(5) -0.018(6) -0.001(6) -0.122(9)

loop_
_atom_type_symbol
_atom_type_description
_atom_type_scat_dispersion_real
_atom_type_scat_dispersion_imag
_atom_type_scat_source
C C 0.0033 0.0016 'International Tables Vol C Tables 4.2.6.8 and 6.1.1.4'
H H 0.0000 0.0000 'International Tables Vol C Tables 4.2.6.8 and 6.1.1.4'
N N 0.0061 0.0033 'International Tables Vol C Tables 4.2.6.8 and 6.1.1.4'
O O 0.0106 0.0060 'International Tables Vol C Tables 4.2.6.8 and 6.1.1.4'
Fe Fe 0.3463 0.8444 'International Tables Vol C Tables 4.2.6.8 and 6.1.1.4'
Cu Cu 0.3201 1.2651 'International Tables Vol C Tables 4.2.6.8 and 6.1.1.4'

loop_
_geom_angle_atom_site_label_1
_geom_angle_atom_site_label_2
_geom_angle_atom_site_label_3
_geom_angle
_geom_angle_site_symmetry_1
_geom_angle_site_symmetry_3
_geom_angle_publ_flag
N1 C1 Fe1 177.2(5) . . ?
N2 C2 Fe2 179.5(5) 1_456 . ?
N3 C3 Fe1 177.9(5) . . ?
N4 C4 Fe1 175.7(4) . . ?
N5 C5 Fe2 175.5(5) . . ?
N6 C6 Fe2 174.4(5) . 1_564 ?
C11A C12 O12 117.9(8) . . ?
O12 C12 C11B 106.9(6) . . ?
C11A C12 H12A 107.8 . . ?
O12 C12 H12A 107.8 . . ?
C11B C12 H12A 74.4 . . ?
C11A C12 H12B 107.8 . . ?
O12 C12 H12B 107.8 . . ?
C11B C12 H12B 142.7 . . ?
H12A C12 H12B 107.2 . . ?
N10 C15 H15A 109.5 . . ?
N10 C15 H15B 109.5 . . ?
H15A C15 H15B 109.5 . . ?
N10 C15 H15C 109.5 . . ?
H15A C15 H15C 109.5 . . ?
H15B C15 H15C 109.5 . . ?
O22 C22 C21A 103.8(6) . . ?
O22 C22 C21B 114.5(7) . . ?
C21A C22 C21B 48.6(7) . . ?
O22 C22 H22A 111.0 . . ?
C21A C22 H22A 111.0 . . ?
C21B C22 H22A 62.9 . . ?
O22 C22 H22B 111.0 . . ?
C21A C22 H22B 111.0 . . ?
C21B C22 H22B 133.5 . . ?
H22A C22 H22B 109.0 . . ?
N20 C25 H25A 109.5 . . ?
N20 C25 H25B 109.5 . . ?
H25A C25 H25B 109.5 . . ?
N20 C25 H25C 109.5 . . ?
H25A C25 H25C 109.5 . . ?
H25B C25 H25C 109.5 . . ?
C32 C31 N30 110.2(5) . . ?
C32 C31 H31A 109.6 . . ?
N30 C31 H31A 109.6 . . ?
C32 C31 H31B 109.6 . . ?
N30 C31 H31B 109.6 . . ?
H31A C31 H31B 108.1 . . ?
O32 C32 C31 107.1(5) . . ?
O32 C32 H32A 110.3 . . ?
C31 C32 H32A 110.3 . . ?
O32 C32 H32B 110.3 . . ?
C31 C32 H32B 110.3 . . ?
H32A C32 H32B 108.6 . . ?
N30 C33 C34 113.7(6) . . ?
N30 C33 H33A 108.8 . . ?
C34 C33 H33A 108.8 . . ?
N30 C33 H33B 108.8 . . ?
C34 C33 H33B 108.8 . . ?
H33A C33 H33B 107.7 . . ?
O34 C34 C33 109.5(5) . . ?
O34 C34 H34A 109.8 . . ?
C33 C34 H34A 109.8 . . ?
O34 C34 H34B 109.8 . . ?
C33 C34 H34B 109.8 . . ?
H34A C34 H34B 108.2 . . ?
N30 C35 H35A 109.5 . . ?
N30 C35 H35B 109.5 . . ?
H35A C35 H35B 109.5 . . ?
N30 C35 H35C 109.5 . . ?
H35A C35 H35C 109.5 . . ?
H35B C35 H35C 109.5 . . ?
N40 C41 C42 109.7(5) . . ?
N40 C41 H41A 109.7 . . ?
C42 C41 H41A 109.7 . . ?
N40 C41 H41B 109.7 . . ?
C42 C41 H41B 109.7 . . ?
H41A C41 H41B 108.2 . . ?
O42 C42 C41 107.4(5) . . ?
O42 C42 H42A 110.2 . . ?
C41 C42 H42A 110.2 . . ?
O42 C42 H42B 110.2 . . ?
C41 C42 H42B 110.2 . . ?
H42A C42 H42B 108.5 . . ?
C44 C43 N40 111.0(5) . . ?
C44 C43 H43A 109.4 . . ?
N40 C43 H43A 109.4 . . ?
C44 C43 H43B 109.4 . . ?
N40 C43 H43B 109.4 . . ?
H43A C43 H43B 108.0 . . ?
O44 C44 C43 109.9(5) . . ?
O44 C44 H44A 109.7 . . ?
C43 C44 H44A 109.7 . . ?
O44 C44 H44B 109.7 . . ?
C43 C44 H44B 109.7 . . ?
H44A C44 H44B 108.2 . . ?
N40 C45 H45A 109.5 . . ?
N40 C45 H45B 109.5 . . ?
H45A C45 H45B 109.5 . . ?
N40 C45 H45C 109.5 . . ?
H45A C45 H45C 109.5 . . ?
H45B C45 H45C 109.5 . . ?
N50 C51 C52 107.9(4) . . ?
N50 C51 H51A 110.1 . . ?
C52 C51 H51A 110.1 . . ?
N50 C51 H51B 110.1 . . ?
C52 C51 H51B 110.1 . . ?
H51A C51 H51B 108.4 . . ?
O52 C52 C51 108.7(4) . . ?
O52 C52 H52A 110.0 . . ?
C51 C52 H52A 110.0 . . ?
O52 C52 H52B 110.0 . . ?
C51 C52 H52B 110.0 . . ?
H52A C52 H52B 108.3 . . ?
N50 C53 C54 111.2(4) . . ?
N50 C53 H53A 109.4 . . ?
C54 C53 H53A 109.4 . . ?
N50 C53 H53B 109.4 . . ?
C54 C53 H53B 109.4 . . ?
H53A C53 H53B 108.0 . . ?
O54 C54 C53 109.1(5) . . ?
O54 C54 H54A 109.9 . . ?
C53 C54 H54A 109.9 . . ?
O54 C54 H54B 109.9 . . ?
C53 C54 H54B 109.9 . . ?
H54A C54 H54B 108.3 . . ?
N50 C55 H55A 109.5 . . ?
N50 C55 H55B 109.5 . . ?
H55A C55 H55B 109.5 . . ?
N50 C55 H55C 109.5 . . ?
H55A C55 H55C 109.5 . . ?
H55B C55 H55C 109.5 . . ?
N60 C61 C62 110.3(5) . . ?
N60 C61 H61A 109.6 . . ?
C62 C61 H61A 109.6 . . ?
N60 C61 H61B 109.6 . . ?
C62 C61 H61B 109.6 . . ?
H61A C61 H61B 108.1 . . ?
O62 C62 C61 108.9(5) . . ?
O62 C62 H62A 109.9 . . ?
C61 C62 H62A 109.9 . . ?
O62 C62 H62B 109.9 . . ?
C61 C62 H62B 109.9 . . ?
H62A C62 H62B 108.3 . . ?
C64 C63 N60 111.7(5) . . ?
C64 C63 H63A 109.3 . . ?
N60 C63 H63A 109.3 . . ?
C64 C63 H63B 109.3 . . ?
N60 C63 H63B 109.3 . . ?
H63A C63 H63B 108.0 . . ?
O64 C64 C63 111.0(5) . . ?
O64 C64 H64A 109.4 . . ?
C63 C64 H64A 109.4 . . ?
O64 C64 H64B 109.4 . . ?
C63 C64 H64B 109.4 . . ?
H64A C64 H64B 108.0 . . ?
N60 C65 H65A 109.5 . . ?
N60 C65 H65B 109.5 . . ?
H65A C65 H65B 109.5 . . ?
N60 C65 H65C 109.5 . . ?
H65A C65 H65C 109.5 . . ?
H65B C65 H65C 109.5 . . ?
C1 N1 Cu1 168.6(4) . . ?
C2 N2 Cu2 168.2(5) 1_654 . ?
C3 N3 Cu3 175.1(4) . . ?
C4 N4 Cu4 174.6(4) . . ?
C5 N5 Cu5 172.7(5) . . ?
C6 N6 Cu6 159.1(5) . . ?
C13A N10 C15 114.0(8) . . ?
C13A N10 C11B 74.3(10) . . ?
C15 N10 C11B 124.6(7) . . ?
C13A N10 C11A 109.8(12) . . ?
C15 N10 C11A 97.4(8) . . ?
C15 N10 C13B 101.3(7) . . ?
C11B N10 C13B 105.9(8) . . ?
C11A N10 C13B 142.4(11) . . ?
C13A N10 Cu1 117.1(7) . . ?
C15 N10 Cu1 115.7(4) . . ?
C11B N10 Cu1 105.0(5) . . ?
C11A N10 Cu1 99.4(6) . . ?
C13B N10 Cu1 101.4(7) . . ?
C23B N20 C25 115.3(10) . . ?
C25 N20 C23A 97.9(9) . . ?
C23B N20 C21A 71.5(10) . . ?
C25 N20 C21A 128.1(8) . . ?
C23A N20 C21A 108.2(8) . . ?
C23B N20 C21B 111.2(11) . . ?
C25 N20 C21B 88.6(9) . . ?
C23A N20 C21B 147.3(8) . . ?
C21A N20 C21B 46.8(7) . . ?
C23B N20 Cu2 117.9(8) . . ?
C25 N20 Cu2 115.9(5) . . ?
C23A N20 Cu2 102.8(6) . . ?
C21A N20 Cu2 101.2(5) . . ?
C21B N20 Cu2 102.9(6) . . ?
C35 N30 C33 109.2(5) . . ?
C35 N30 C31 110.6(5) . . ?
C33 N30 C31 112.3(5) . . ?
C35 N30 Cu3 110.2(4) . . ?
C33 N30 Cu3 108.1(4) . . ?
C31 N30 Cu3 106.3(3) . . ?
C45 N40 C41 109.2(5) . . ?
C45 N40 C43 108.9(5) . . ?
C41 N40 C43 110.5(5) . . ?
C45 N40 Cu4 115.0(4) . . ?
C41 N40 Cu4 104.3(4) . . ?
C43 N40 Cu4 109.0(4) . . ?
C55 N50 C53 109.0(5) . . ?
C55 N50 C51 109.8(4) . . ?
C53 N50 C51 111.1(4) . . ?
C55 N50 Cu5 112.7(4) . . ?
C53 N50 Cu5 110.1(3) . . ?
C51 N50 Cu5 104.0(3) . . ?
C65 N60 C61 111.0(5) . . ?
C65 N60 C63 109.3(5) . . ?
C61 N60 C63 112.0(5) . . ?
C65 N60 Cu6 111.6(4) . . ?
C61 N60 Cu6 103.4(3) . . ?
C63 N60 Cu6 109.3(4) . . ?
O103 N100 O102 121.6(9) . . ?
O103 N100 O101 117.9(8) . . ?
O102 N100 O101 120.4(9) . . ?
C12 O12 Cu1 111.3(4) . . ?
C12 O12 Cu5 122.5(4) . . ?
Cu1 O12 Cu5 90.45(14) . . ?
C14B O14 Cu1 117.7(7) . . ?
C14A O14 Cu1 97.9(6) . . ?
C14B O14 H14 107.8 . . ?
C14A O14 H14 131.1 . . ?
Cu1 O14 H14 131.1 . . ?
C22 O22 Cu2 112.7(4) . . ?
C22 O22 Cu4 124.6(4) . . ?
Cu2 O22 Cu4 95.71(17) . . ?
C24 O24 Cu2 108.4(5) . . ?
C24 O24 H24 125.8 . . ?
Cu2 O24 H24 125.8 . . ?
C32 O32 Cu6 122.9(3) . . ?
C32 O32 Cu3 111.7(3) . . ?
Cu6 O32 Cu3 91.42(15) . . ?
C34 O34 Cu3 109.7(4) . . ?
C34 O34 H34 125.1 . . ?
Cu3 O34 H34 125.1 . . ?
C42 O42 Cu4 113.3(3) . . ?
C42 O42 Cu2 127.1(3) . . ?
Cu4 O42 Cu2 95.69(17) . . ?
C44 O44 Cu4 99.6(4) . . ?
C44 O44 H44 130.2 . . ?
Cu4 O44 H44 130.2 . . ?
C52 O52 Cu5 110.7(3) . . ?
C52 O52 Cu1 125.6(3) . . ?
Cu5 O52 Cu1 90.63(14) . . ?
C54 O54 Cu5 98.1(3) . . ?
C54 O54 H54 131.0 . . ?
Cu5 O54 H54 131.0 . . ?
C62 O62 Cu3 127.6(3) . . ?
C62 O62 Cu6 112.9(3) . . ?
Cu3 O62 Cu6 92.56(16) . . ?
C64 O64 Cu6 108.1(3) . . ?
C64 O64 H64 126.0 . . ?
Cu6 O64 H64 126.0 . . ?
C1 Fe1 C1 180.000(1) . 2_676 ?
C1 Fe1 C3 91.8(2) . 2_676 ?
C1 Fe1 C3 88.2(2) 2_676 2_676 ?
C1 Fe1 C3 88.2(2) . . ?
C1 Fe1 C3 91.8(2) 2_676 . ?
C3 Fe1 C3 180.000(1) 2_676 . ?
C1 Fe1 C4 93.08(19) . 2_676 ?
C1 Fe1 C4 86.92(19) 2_676 2_676 ?
C3 Fe1 C4 90.9(2) 2_676 2_676 ?
C3 Fe1 C4 89.1(2) . 2_676 ?
C1 Fe1 C4 86.92(19) . . ?
C1 Fe1 C4 93.08(19) 2_676 . ?
C3 Fe1 C4 89.1(2) 2_676 . ?
C3 Fe1 C4 90.9(2) . . ?
C4 Fe1 C4 180.000(3) 2_676 . ?
C5 Fe2 C5 180.0(3) 2_567 . ?
C5 Fe2 C6 92.7(2) 2_567 2_576 ?
C5 Fe2 C6 87.3(2) . 2_576 ?
C5 Fe2 C6 87.3(2) 2_567 1_546 ?
C5 Fe2 C6 92.7(2) . 1_546 ?
C6 Fe2 C6 180.000(1) 2_576 1_546 ?
C5 Fe2 C2 89.9(2) 2_567 . ?
C5 Fe2 C2 90.1(2) . . ?
C6 Fe2 C2 88.1(2) 2_576 . ?
C6 Fe2 C2 91.9(2) 1_546 . ?
C5 Fe2 C2 90.1(2) 2_567 2_567 ?
C5 Fe2 C2 89.9(2) . 2_567 ?
C6 Fe2 C2 91.9(2) 2_576 2_567 ?
C6 Fe2 C2 88.1(2) 1_546 2_567 ?
C2 Fe2 C2 180.0(3) . 2_567 ?
N1 Cu1 O12 164.96(18) . . ?
N1 Cu1 O52 98.21(16) . . ?
O12 Cu1 O52 78.33(15) . . ?
N1 Cu1 N10 95.99(18) . . ?
O12 Cu1 N10 84.74(17) . . ?
O52 Cu1 N10 161.09(18) . . ?
N1 Cu1 O14 94.86(18) . . ?
O12 Cu1 O14 100.05(17) . . ?
O52 Cu1 O14 111.14(17) . . ?
N10 Cu1 O14 79.9(2) . . ?
N1 Cu1 Cu5 123.63(13) . . ?
O12 Cu1 Cu5 44.84(11) . . ?
O52 Cu1 Cu5 44.16(10) . . ?
N10 Cu1 Cu5 117.05(15) . . ?
O14 Cu1 Cu5 132.99(15) . . ?
N2 Cu2 O22 162.12(19) . . ?
N2 Cu2 O42 99.59(18) . . ?
O22 Cu2 O42 77.72(16) . . ?
N2 Cu2 N20 95.7(2) . . ?
O22 Cu2 N20 84.98(19) . . ?
O42 Cu2 N20 162.29(18) . . ?
N2 Cu2 O24 95.2(2) . . ?
O22 Cu2 O24 102.51(19) . . ?
O42 Cu2 O24 106.25(19) . . ?
N20 Cu2 O24 81.0(2) . . ?
N2 Cu2 Cu4 125.94(15) . . ?
O22 Cu2 Cu4 42.36(11) . . ?
O42 Cu2 Cu4 42.09(11) . . ?
N20 Cu2 Cu4 120.66(15) . . ?
O24 Cu2 Cu4 126.59(14) . . ?
O62 Cu3 N3 98.00(17) . . ?
O62 Cu3 O32 78.57(15) . . ?
N3 Cu3 O32 164.67(17) . . ?
O62 Cu3 N30 162.37(18) . . ?
N3 Cu3 N30 96.85(19) . . ?
O32 Cu3 N30 84.61(17) . . ?
O62 Cu3 O34 110.18(16) . . ?
N3 Cu3 O34 94.68(17) . . ?
O32 Cu3 O34 100.53(16) . . ?
N30 Cu3 O34 77.92(17) . . ?
O62 Cu3 Cu6 44.04(11) . . ?
N3 Cu3 Cu6 124.33(13) . . ?
O32 Cu3 Cu6 44.16(10) . . ?
N30 Cu3 Cu6 118.78(14) . . ?
O34 Cu3 Cu6 131.60(12) . . ?
O42 Cu4 N4 160.98(19) . . ?
O42 Cu4 O22 77.45(16) . . ?
N4 Cu4 O22 99.67(18) . . ?
O42 Cu4 N40 84.88(17) . . ?
N4 Cu4 N40 99.59(19) . . ?
O22 Cu4 N40 160.65(17) . . ?
O42 Cu4 O44 105.50(16) . . ?
N4 Cu4 O44 93.46(18) . . ?
O22 Cu4 O44 95.11(17) . . ?
N40 Cu4 O44 81.94(18) . . ?
O42 Cu4 Cu2 42.22(11) . . ?
N4 Cu4 Cu2 140.98(14) . . ?
O22 Cu4 Cu2 41.93(11) . . ?
N40 Cu4 Cu2 118.74(13) . . ?
O44 Cu4 Cu2 85.43(11) . . ?
N5 Cu5 O52 164.20(18) . . ?
N5 Cu5 O12 96.80(18) . . ?
O52 Cu5 O12 79.09(15) . . ?
N5 Cu5 N50 98.35(19) . . ?
O52 Cu5 N50 86.77(16) . . ?
O12 Cu5 N50 164.74(16) . . ?
N5 Cu5 O54 93.61(18) . . ?
O52 Cu5 O54 101.94(15) . . ?
O12 Cu5 O54 95.55(15) . . ?
N50 Cu5 O54 81.69(16) . . ?
N5 Cu5 Cu1 138.15(15) . . ?
O52 Cu5 Cu1 45.21(10) . . ?
O12 Cu5 Cu1 44.71(10) . . ?
N50 Cu5 Cu1 120.30(12) . . ?
O54 Cu5 Cu1 78.00(10) . . ?
N6 Cu6 O62 155.10(18) . . ?
N6 Cu6 O32 100.20(17) . . ?
O62 Cu6 O32 78.24(15) . . ?
N6 Cu6 N60 99.15(19) . . ?
O62 Cu6 N60 85.90(18) . . ?
O32 Cu6 N60 160.22(18) . . ?
N6 Cu6 O64 93.42(17) . . ?
O62 Cu6 O64 111.47(15) . . ?
O32 Cu6 O64 96.77(14) . . ?
N60 Cu6 O64 77.99(17) . . ?
N6 Cu6 Cu3 144.15(13) . . ?
O62 Cu6 Cu3 43.40(11) . . ?
O32 Cu6 Cu3 44.41(11) . . ?
N60 Cu6 Cu3 115.88(14) . . ?
O64 Cu6 Cu3 86.96(10) . . ?
C22 C21A N20 111.9(8) . . ?
C22 C21A H21A 109.2 . . ?
N20 C21A H21A 109.2 . . ?
C22 C21A H21B 109.2 . . ?
N20 C21A H21B 109.2 . . ?
H21A C21A H21B 107.9 . . ?
C24 C23A N20 119.8(10) . . ?
C24 C23A H23A 107.4 . . ?
N20 C23A H23A 107.4 . . ?
C24 C23A H23B 107.4 . . ?
N20 C23A H23B 107.4 . . ?
H23A C23A H23B 106.9 . . ?
N20 C23B C24 107.8(12) . . ?
N20 C23B H23C 110.1 . . ?
C24 C23B H23C 110.1 . . ?
N20 C23B H23D 110.1 . . ?
C24 C23B H23D 110.1 . . ?
H23C C23B H23D 108.5 . . ?
C22 C21B N20 104.6(10) . . ?
C22 C21B H21C 110.8 . . ?
N20 C21B H21C 110.8 . . ?
C22 C21B H21D 110.8 . . ?
N20 C21B H21D 110.8 . . ?
H21C C21B H21D 108.9 . . ?
N10 C11B C12 106.8(8) . . ?
N10 C11B H11A 110.4 . . ?
C12 C11B H11A 110.4 . . ?
N10 C11B H11B 110.4 . . ?
C12 C11B H11B 110.4 . . ?
H11A C11B H11B 108.6 . . ?
C14B C13B N10 110.8(11) . . ?
C14B C13B H13A 109.5 . . ?
N10 C13B H13A 109.5 . . ?
C14B C13B H13B 109.5 . . ?
N10 C13B H13B 109.5 . . ?
H13A C13B H13B 108.1 . . ?
O14 C14B C13B 101.5(12) . . ?
O14 C14B H14A 111.5 . . ?
C13B C14B H14A 111.5 . . ?
O14 C14B H14B 111.5 . . ?
C13B C14B H14B 111.5 . . ?
H14A C14B H14B 109.3 . . ?
C13A C14A O14 108.0(10) . . ?
C13A C14A H14C 110.1 . . ?
O14 C14A H14C 110.1 . . ?
C13A C14A H14D 110.1 . . ?
O14 C14A H14D 110.1 . . ?
H14C C14A H14D 108.4 . . ?
C12 C11A N10 118.5(11) . . ?
C12 C11A H11C 107.7 . . ?
N10 C11A H11C 107.7 . . ?
C12 C11A H11D 107.7 . . ?
N10 C11A H11D 107.7 . . ?
H11C C11A H11D 107.1 . . ?
N10 C13A C14A 111.3(13) . . ?
N10 C13A H13C 109.4 . . ?
C14A C13A H13C 109.4 . . ?
N10 C13A H13D 109.4 . . ?
C14A C13A H13D 109.4 . . ?
H13C C13A H13D 108.0 . . ?
C23A C24 O24 112.3(8) . . ?
O24 C24 C23B 116.9(8) . . ?
C23A C24 H24A 109.1 . . ?
O24 C24 H24A 109.1 . . ?
C23B C24 H24A 129.8 . . ?
C23A C24 H24B 109.1 . . ?
O24 C24 H24B 109.1 . . ?
C23B C24 H24B 75.3 . . ?
H24A C24 H24B 107.9 . . ?

loop_
_geom_bond_atom_site_label_1
_geom_bond_atom_site_label_2
_geom_bond_distance
_geom_bond_site_symmetry_2
_geom_bond_publ_flag
C1 N1 1.169(6) . ?
C1 Fe1 1.905(5) . ?
C2 N2 1.148(6) 1_456 ?
C2 Fe2 1.900(5) . ?
C3 N3 1.159(6) . ?
C3 Fe1 1.907(5) . ?
C4 N4 1.161(6) . ?
C4 Fe1 1.922(5) . ?
C5 N5 1.162(7) . ?
C5 Fe2 1.894(6) . ?
C6 N6 1.157(7) . ?
C6 Fe2 1.897(5) 1_564 ?
C12 C11A 1.194(15) . ?
C12 O12 1.424(7) . ?
C12 C11B 1.520(14) . ?
C12 H12A 0.9900 . ?
C12 H12B 0.9900 . ?
C15 N10 1.457(8) . ?
C15 H15A 0.9800 . ?
C15 H15B 0.9800 . ?
C15 H15C 0.9800 . ?
C22 O22 1.408(8) . ?
C22 C21A 1.434(12) . ?
C22 C21B 1.557(16) . ?
C22 H22A 0.9900 . ?
C22 H22B 0.9900 . ?
C25 N20 1.467(11) . ?
C25 H25A 0.9800 . ?
C25 H25B 0.9800 . ?
C25 H25C 0.9800 . ?
C31 C32 1.489(9) . ?
C31 N30 1.491(8) . ?
C31 H31A 0.9900 . ?
C31 H31B 0.9900 . ?
C32 O32 1.441(6) . ?
C32 H32A 0.9900 . ?
C32 H32B 0.9900 . ?
C33 N30 1.476(8) . ?
C33 C34 1.501(10) . ?
C33 H33A 0.9900 . ?
C33 H33B 0.9900 . ?
C34 O34 1.418(8) . ?
C34 H34A 0.9900 . ?
C34 H34B 0.9900 . ?
C35 N30 1.471(7) . ?
C35 H35A 0.9800 . ?
C35 H35B 0.9800 . ?
C35 H35C 0.9800 . ?
C41 N40 1.500(7) . ?
C41 C42 1.505(8) . ?
C41 H41A 0.9900 . ?
C41 H41B 0.9900 . ?
C42 O42 1.409(7) . ?
C42 H42A 0.9900 . ?
C42 H42B 0.9900 . ?
C43 C44 1.489(9) . ?
C43 N40 1.507(8) . ?
C43 H43A 0.9900 . ?
C43 H43B 0.9900 . ?
C44 O44 1.426(8) . ?
C44 H44A 0.9900 . ?
C44 H44B 0.9900 . ?
C45 N40 1.457(7) . ?
C45 H45A 0.9800 . ?
C45 H45B 0.9800 . ?
C45 H45C 0.9800 . ?
C51 N50 1.502(7) . ?
C51 C52 1.530(8) . ?
C51 H51A 0.9900 . ?
C51 H51B 0.9900 . ?
C52 O52 1.420(6) . ?
C52 H52A 0.9900 . ?
C52 H52B 0.9900 . ?
C53 N50 1.500(7) . ?
C53 C54 1.524(8) . ?
C53 H53A 0.9900 . ?
C53 H53B 0.9900 . ?
C54 O54 1.426(7) . ?
C54 H54A 0.9900 . ?
C54 H54B 0.9900 . ?
C55 N50 1.479(7) . ?
C55 H55A 0.9800 . ?
C55 H55B 0.9800 . ?
C55 H55C 0.9800 . ?
C61 N60 1.487(7) . ?
C61 C62 1.508(8) . ?
C61 H61A 0.9900 . ?
C61 H61B 0.9900 . ?
C62 O62 1.425(6) . ?
C62 H62A 0.9900 . ?
C62 H62B 0.9900 . ?
C63 C64 1.498(8) . ?
C63 N60 1.507(8) . ?
C63 H63A 0.9900 . ?
C63 H63B 0.9900 . ?
C64 O64 1.439(6) . ?
C64 H64A 0.9900 . ?
C64 H64B 0.9900 . ?
C65 N60 1.473(7) . ?
C65 H65A 0.9800 . ?
C65 H65B 0.9800 . ?
C65 H65C 0.9800 . ?
N1 Cu1 1.933(4) . ?
N2 C2 1.148(6) 1_654 ?
N2 Cu2 1.935(5) . ?
N3 Cu3 1.940(4) . ?
N4 Cu4 1.952(4) . ?
N5 Cu5 1.900(5) . ?
N6 Cu6 1.938(5) . ?
N10 C13A 1.338(15) . ?
N10 C11B 1.494(13) . ?
N10 C11A 1.609(16) . ?
N10 C13B 1.613(17) . ?
N10 Cu1 2.044(5) . ?
N20 C23B 1.418(19) . ?
N20 C23A 1.547(16) . ?
N20 C21A 1.547(12) . ?
N20 C21B 1.566(15) . ?
N20 Cu2 2.037(5) . ?
N30 Cu3 2.040(5) . ?
N40 Cu4 2.048(5) . ?
N50 Cu5 2.043(5) . ?
N60 Cu6 2.006(5) . ?
N100 O103 1.204(8) . ?
N100 O102 1.213(8) . ?
N100 O101 1.244(8) . ?
O12 Cu1 1.955(4) . ?
O12 Cu5 1.960(4) . ?
O14 C14B 1.298(15) . ?
O14 C14A 1.665(15) . ?
O14 Cu1 2.243(5) . ?
O14 H14 0.9500 . ?
O22 Cu2 1.943(4) . ?
O22 Cu4 1.959(4) . ?
O24 C24 1.364(11) . ?
O24 Cu2 2.289(5) . ?
O24 H24 0.9500 . ?
O32 Cu6 1.950(4) . ?
O32 Cu3 1.959(4) . ?
O34 Cu3 2.340(4) . ?
O34 H34 0.9500 . ?
O42 Cu4 1.949(4) . ?
O42 Cu2 1.954(4) . ?
O44 Cu4 2.331(4) . ?
O44 H44 0.9500 . ?
O52 Cu5 1.936(3) . ?
O52 Cu1 1.973(3) . ?
O54 Cu5 2.360(4) . ?
O54 H54 0.9500 . ?
O62 Cu3 1.924(4) . ?
O62 Cu6 1.947(4) . ?
O64 Cu6 2.368(4) . ?
O64 H64 0.9500 . ?
Fe1 C1 1.905(5) 2_676 ?
Fe1 C3 1.907(5) 2_676 ?
Fe1 C4 1.922(5) 2_676 ?
Fe2 C5 1.894(6) 2_567 ?
Fe2 C6 1.897(5) 2_576 ?
Fe2 C6 1.897(5) 1_546 ?
Fe2 C2 1.900(5) 2_567 ?
Cu1 Cu5 2.7793(9) . ?
Cu2 Cu4 2.8931(9) . ?
Cu3 Cu6 2.7981(10) . ?
C21A H21A 0.9900 . ?
C21A H21B 0.9900 . ?
C23A C24 1.347(17) . ?
C23A H23A 0.9900 . ?
C23A H23B 0.9900 . ?
C23B C24 1.677(19) . ?
C23B H23C 0.9900 . ?
C23B H23D 0.9900 . ?
C21B H21C 0.9900 . ?
C21B H21D 0.9900 . ?
C11B H11A 0.9900 . ?
C11B H11B 0.9900 . ?
C13B C14B 1.59(2) . ?
C13B H13A 0.9900 . ?
C13B H13B 0.9900 . ?
C14B H14A 0.9900 . ?
C14B H14B 0.9900 . ?
C14A C13A 1.39(2) . ?
C14A H14C 0.9900 . ?
C14A H14D 0.9900 . ?
C11A H11C 0.9900 . ?
C11A H11D 0.9900 . ?
C13A H13C 0.9900 . ?
C13A H13D 0.9900 . ?
C24 H24A 0.9900 . ?
C24 H24B 0.9900 . ?

loop_
_platon_squeeze_void_nr
_platon_squeeze_void_average_x
_platon_squeeze_void_average_y
_platon_squeeze_void_average_z
_platon_squeeze_void_volume
_platon_squeeze_void_count_electrons
1 0.500 0.825 0.175 650.8 268.9
